data_7205661
loop_
_publ_author_name
'Perman, Jason A.'
'Cairns, Amy J.'
'Wojtas, \/Lukasz'
'Eddaoudi, Mohamed'
'Zaworotko, Michael J.'

_publ_section_title
;
 Cocrystal controlled solid-state synthesis of a rigid tetracarboxylate
 ligand that pillars both square grid and Kagom\'e lattice layers
;
_journal_issue 9
_journal_name_full CrystEngComm
_journal_page_first 3130
_journal_paper_doi 10.1039/c0ce00542h
_journal_volume 13
_journal_year 2011
_chemical_formula_sum 'C38 H28 Cu2 N4 O14'
_chemical_formula_weight 891.72
_chemical_name_systematic
;
?
;
_space_group_IT_number 74
_symmetry_cell_setting orthorhombic
_symmetry_space_group_name_Hall '-I 2b 2'
_symmetry_space_group_name_H-M 'I m m a'
_atom_sites_solution_hydrogens geom
_atom_sites_solution_primary direct
_atom_sites_solution_secondary difmap
_audit_creation_method SHELXL-97
_cell_angle_alpha 90.00
_cell_angle_beta 90.00
_cell_angle_gamma 90.00
_cell_formula_units_Z 4
_cell_length_a 15.2248(3)
_cell_length_b 36.4392(7)
_cell_length_c 10.3036(2)
_cell_measurement_reflns_used 2295
_cell_measurement_temperature 100(2)
_cell_measurement_theta_max 64.4
_cell_measurement_theta_min 4.45
_cell_volume 5716.23(19)
_computing_cell_refinement 'APEX2 (Bruker, 2010); SAINT (Bruker, 2009)'
_computing_data_collection 'APEX2 (Bruker, 2010)'
_computing_data_reduction 'SAINT (Bruker, 2009);XPREP(Sheldrick,2008)'
_computing_publication_material 'APEX2 (Bruker, 2010)'
_computing_structure_refinement 'SHELXL-97 (Sheldrick, 2008)'
_computing_structure_solution 'SHELXS-97 (Sheldrick, 2008)'
_diffrn_ambient_temperature 100(2)
_diffrn_measured_fraction_theta_full 0.991
_diffrn_measured_fraction_theta_max 0.991
_diffrn_measurement_device_type 'BRUKER SMART APEXII CCD'
_diffrn_measurement_method 'omega scans'
_diffrn_radiation_monochromator graphite
_diffrn_radiation_source 'fine-focus sealed tube'
_diffrn_radiation_type CuK\a
_diffrn_radiation_wavelength 1.54178
_diffrn_reflns_av_R_equivalents 0.0470
_diffrn_reflns_av_sigmaI/netI 0.0346
_diffrn_reflns_limit_h_max 17
_diffrn_reflns_limit_h_min -17
_diffrn_reflns_limit_k_max 42
_diffrn_reflns_limit_k_min -41
_diffrn_reflns_limit_l_max 12
_diffrn_reflns_limit_l_min -11
_diffrn_reflns_number 12420
_diffrn_reflns_theta_full 65.69
_diffrn_reflns_theta_max 65.69
_diffrn_reflns_theta_min 2.42
_exptl_absorpt_coefficient_mu 1.352
_exptl_absorpt_correction_T_max 0.8766
_exptl_absorpt_correction_T_min 0.8766
_exptl_absorpt_correction_type multi-scan
_exptl_absorpt_process_details 'SADABS; (Sheldrick, 2008)'
_exptl_crystal_colour green
_exptl_crystal_density_diffrn 1.036
_exptl_crystal_density_method 'not measured'
_exptl_crystal_description plate
_exptl_crystal_F_000 1816
_exptl_crystal_size_max 0.10
_exptl_crystal_size_mid 0.10
_exptl_crystal_size_min 0.10
_platon_squeeze_details
;
;
_refine_diff_density_max 0.271
_refine_diff_density_min -0.282
_refine_diff_density_rms 0.052
_refine_ls_extinction_method none
_refine_ls_goodness_of_fit_ref 1.032
_refine_ls_hydrogen_treatment constr
_refine_ls_matrix_type full
_refine_ls_number_parameters 159
_refine_ls_number_reflns 2594
_refine_ls_number_restraints 0
_refine_ls_restrained_S_all 1.032
_refine_ls_R_factor_all 0.0452
_refine_ls_R_factor_gt 0.0375
_refine_ls_shift/su_max 0.001
_refine_ls_shift/su_mean 0.000
_refine_ls_structure_factor_coef Fsqd
_refine_ls_weighting_details 'calc w=1/[\s^2^(Fo^2^)+(0.0705P)^2^+0.0000P] where P=(Fo^2^+2Fc^2^)/3'
_refine_ls_weighting_scheme calc
_refine_ls_wR_factor_gt 0.1018
_refine_ls_wR_factor_ref 0.1057
_reflns_number_gt 2170
_reflns_number_total 2594
_reflns_threshold_expression >2sigma(I)
_cod_data_source_file c0ce00542h.txt
_cod_data_source_block me840
_cod_original_sg_symbol_H-M Imma
_cod_database_code 7205661

loop_
_symmetry_equiv_pos_as_xyz
'x, y, z'
'-x, -y+1/2, z'
'-x, y+1/2, -z'
'x, -y, -z'
'x+1/2, y+1/2, z+1/2'
'-x+1/2, -y+1, z+1/2'
'-x+1/2, y+1, -z+1/2'
'x+1/2, -y+1/2, -z+1/2'
'-x, -y, -z'
'x, y-1/2, -z'
'x, -y-1/2, z'
'-x, y, z'
'-x+1/2, -y+1/2, -z+1/2'
'x+1/2, y, -z+1/2'
'x+1/2, -y, z+1/2'
'-x+1/2, y+1/2, z+1/2'

loop_
_atom_site_label
_atom_site_type_symbol
_atom_site_fract_x
_atom_site_fract_y
_atom_site_fract_z
_atom_site_U_iso_or_equiv
_atom_site_adp_type
_atom_site_occupancy
_atom_site_symmetry_multiplicity
_atom_site_calc_flag
_atom_site_refinement_flags
_atom_site_disorder_assembly
_atom_site_disorder_group
Cu1 Cu 0.0000 0.474731(10) 0.09328(4) 0.02224(16) Uani 1 2 d S . .
O1 O 0.08887(10) 0.44875(4) -0.00660(15) 0.0358(4) Uani 1 1 d . . .
O2 O 0.09227(9) 0.50740(4) 0.15961(15) 0.0341(4) Uani 1 1 d . . .
O3 O 0.1506(2) 0.34679(5) -0.4110(3) 0.0990(10) Uani 1 1 d . . .
C1 C 0.11725(13) 0.46310(5) -0.1085(2) 0.0281(4) Uani 1 1 d . . .
C2 C 0.2500 0.46143(7) -0.2500 0.0285(6) Uani 1 2 d S . .
H2 H 0.2500 0.4875 -0.2500 0.034 Uiso 1 2 calc SR . .
C3 C 0.18739(13) 0.44268(5) -0.1802(2) 0.0297(5) Uani 1 1 d . . .
C4 C 0.18865(14) 0.40432(5) -0.1766(2) 0.0346(5) Uani 1 1 d . . .
H4 H 0.1479 0.3912 -0.1245 0.042 Uiso 1 1 calc R . .
C5 C 0.2500 0.38600(8) -0.2500 0.0373(7) Uani 1 2 d S . .
N1 N 0.2500 0.34610(6) -0.2500 0.0397(7) Uani 1 2 d S . .
C6 C 0.1956(2) 0.32898(7) -0.3391(3) 0.0578(7) Uani 1 1 d . . .
C7 C 0.1954(2) 0.28809(7) -0.3372(3) 0.0558(7) Uani 1 1 d . . .
C8 C 0.1424(3) 0.26930(8) -0.4189(4) 0.0909(14) Uani 1 1 d . . .
H8 H 0.1049 0.2823 -0.4766 0.109 Uiso 1 1 calc R . .
C9 C 0.2500 0.26941(8) -0.2500 0.0413(8) Uani 1 2 d S . .
O11 O 0.0000 0.43927(6) 0.2543(2) 0.0440(6) Uani 1 2 d S . .
N11 N 0.0146(14) 0.43603(14) 0.4673(4) 0.070(5) Uani 0.50 1 d P A -1
C11 C -0.0286(3) 0.43730(12) 0.3590(5) 0.0406(12) Uani 0.50 1 d P A -1
C12 C -0.0231(11) 0.4291(3) 0.5976(6) 0.120(7) Uani 0.50 1 d P A -1
H12A H -0.0791 0.4422 0.6059 0.180 Uiso 0.50 1 calc PR A -1
H12B H 0.0178 0.4379 0.6642 0.180 Uiso 0.50 1 calc PR A -1
H12C H -0.0329 0.4028 0.6089 0.180 Uiso 0.50 1 calc PR A -1
C13 C 0.1101(6) 0.4415(3) 0.4632(10) 0.117(4) Uani 0.50 1 d P A -1
H13A H 0.1392 0.4178 0.4503 0.175 Uiso 0.50 1 calc PR A -1
H13B H 0.1298 0.4523 0.5452 0.175 Uiso 0.50 1 calc PR A -1
H13C H 0.1250 0.4580 0.3914 0.175 Uiso 0.50 1 calc PR A -1
C14 C -0.1297(4) 0.4333(2) 0.3572(8) 0.080(2) Uani 0.50 1 d P A -1
H14A H -0.1567 0.4569 0.3794 0.120 Uiso 0.50 1 calc PR A -1
H14B H -0.1476 0.4147 0.4207 0.120 Uiso 0.50 1 calc PR A -1
H14C H -0.1489 0.4258 0.2704 0.120 Uiso 0.50 1 calc PR A -1

loop_
_atom_site_aniso_label
_atom_site_aniso_U_11
_atom_site_aniso_U_22
_atom_site_aniso_U_33
_atom_site_aniso_U_23
_atom_site_aniso_U_13
_atom_site_aniso_U_12
Cu1 0.0212(2) 0.0203(2) 0.0253(2) 0.00153(15) 0.000 0.000
O1 0.0385(8) 0.0292(7) 0.0396(9) 0.0038(6) 0.0145(7) 0.0065(6)
O2 0.0319(7) 0.0293(8) 0.0410(9) 0.0027(6) -0.0109(6) -0.0075(6)
O3 0.140(2) 0.0282(10) 0.129(2) 0.0059(11) -0.070(2) -0.0003(13)
C1 0.0254(10) 0.0205(9) 0.0385(12) -0.0021(8) 0.0035(9) -0.0042(8)
C2 0.0288(14) 0.0196(13) 0.0372(16) 0.000 0.0020(12) 0.000
C3 0.0303(10) 0.0228(10) 0.0359(12) -0.0007(8) 0.0063(9) 0.0001(8)
C4 0.0377(12) 0.0227(10) 0.0435(13) 0.0022(9) 0.0112(10) -0.0033(8)
C5 0.0449(17) 0.0193(14) 0.0477(19) 0.000 0.0128(15) 0.000
N1 0.0501(16) 0.0198(12) 0.0493(17) 0.000 0.0152(13) 0.000
C6 0.0759(19) 0.0250(12) 0.0725(19) 0.0008(12) -0.0062(16) 0.0012(12)
C7 0.0739(18) 0.0254(12) 0.0682(18) 0.0003(12) -0.0034(15) -0.0017(12)
C8 0.123(3) 0.0281(15) 0.122(3) -0.0002(16) -0.058(3) 0.0033(17)
C9 0.053(2) 0.0225(15) 0.048(2) 0.000 0.0145(16) 0.000
O11 0.0707(16) 0.0334(12) 0.0280(13) 0.0091(9) 0.000 0.000
N11 0.086(15) 0.092(3) 0.033(2) 0.0056(18) -0.009(3) -0.025(6)
C11 0.049(3) 0.033(2) 0.039(3) 0.0064(18) 0.0077(19) -0.0019(16)
C12 0.17(2) 0.145(7) 0.044(3) -0.003(4) 0.027(6) -0.062(10)
C13 0.092(7) 0.155(9) 0.102(7) 0.042(7) -0.045(6) -0.064(6)
C14 0.052(4) 0.102(5) 0.085(5) 0.040(4) 0.014(4) 0.000(3)

loop_
_atom_type_symbol
_atom_type_description
_atom_type_scat_dispersion_real
_atom_type_scat_dispersion_imag
_atom_type_scat_source
C C 0.0181 0.0091 'International Tables Vol C Tables 4.2.6.8 and 6.1.1.4'
H H 0.0000 0.0000 'International Tables Vol C Tables 4.2.6.8 and 6.1.1.4'
N N 0.0311 0.0180 'International Tables Vol C Tables 4.2.6.8 and 6.1.1.4'
O O 0.0492 0.0322 'International Tables Vol C Tables 4.2.6.8 and 6.1.1.4'
Cu Cu -1.9646 0.5888 'International Tables Vol C Tables 4.2.6.8 and 6.1.1.4'

loop_
_geom_angle_atom_site_label_1
_geom_angle_atom_site_label_2
_geom_angle_atom_site_label_3
_geom_angle
_geom_angle_site_symmetry_1
_geom_angle_site_symmetry_3
_geom_angle_publ_flag
O1 Cu1 O1 88.11(10) 12 . ?
O1 Cu1 O2 167.50(6) 12 . ?
O1 Cu1 O2 88.95(7) . . ?
O1 Cu1 O2 88.95(7) 12 12 ?
O1 Cu1 O2 167.50(6) . 12 ?
O2 Cu1 O2 91.33(9) . 12 ?
O1 Cu1 O11 96.79(6) 12 . ?
O1 Cu1 O11 96.79(6) . . ?
O2 Cu1 O11 95.61(6) . . ?
O2 Cu1 O11 95.61(6) 12 . ?
O1 Cu1 Cu1 87.41(5) 12 9_565 ?
O1 Cu1 Cu1 87.41(5) . 9_565 ?
O2 Cu1 Cu1 80.33(4) . 9_565 ?
O2 Cu1 Cu1 80.33(4) 12 9_565 ?
O11 Cu1 Cu1 174.14(7) . 9_565 ?
C1 O1 Cu1 118.75(13) . . ?
C1 O2 Cu1 126.13(14) 4_565 . ?
O1 C1 O2 127.25(19) . 4_565 ?
O1 C1 C3 116.95(17) . . ?
O2 C1 C3 115.78(18) 4_565 . ?
C3 C2 C3 120.5(2) 7_544 . ?
C3 C2 H2 119.8 7_544 . ?
C3 C2 H2 119.8 . . ?
C2 C3 C4 120.05(19) . . ?
C2 C3 C1 120.37(18) . . ?
C4 C3 C1 119.58(18) . . ?
C5 C4 C3 118.70(19) . . ?
C5 C4 H4 120.7 . . ?
C3 C4 H4 120.7 . . ?
C4 C5 C4 121.9(3) . 7_544 ?
C4 C5 N1 119.05(13) . . ?
C4 C5 N1 119.05(13) 7_544 . ?
C6 N1 C6 126.4(3) . 7_544 ?
C6 N1 C5 116.78(14) . . ?
C6 N1 C5 116.78(14) 7_544 . ?
O3 C6 N1 120.5(2) . . ?
O3 C6 C7 123.2(3) . . ?
N1 C6 C7 116.3(2) . . ?
C8 C7 C9 120.5(2) . . ?
C8 C7 C6 120.0(3) . . ?
C9 C7 C6 119.6(2) . . ?
C7 C8 C8 120.43(17) . 11_565 ?
C7 C8 H8 119.8 . . ?
C8 C8 H8 119.8 11_565 . ?
C7 C9 C7 121.8(3) 7_544 . ?
C7 C9 C9 119.08(15) 7_544 13_554 ?
C7 C9 C9 119.08(15) . 13_554 ?
C11 O11 Cu1 140.2(3) 12 . ?
C11 O11 Cu1 140.2(3) . . ?
C11 N11 C13 118.2(10) . . ?
C11 N11 C12 126.2(17) . . ?
C13 N11 C12 115.6(11) . . ?
O11 C11 N11 127.6(10) . . ?
O11 C11 C14 111.5(5) . . ?
N11 C11 C14 120.7(9) . . ?
N11 C12 H12A 109.5 . . ?
N11 C12 H12B 109.5 . . ?
H12A C12 H12B 109.5 . . ?
N11 C12 H12C 109.5 . . ?
H12A C12 H12C 109.5 . . ?
H12B C12 H12C 109.5 . . ?
N11 C13 H13A 109.5 . . ?
N11 C13 H13B 109.5 . . ?
H13A C13 H13B 109.5 . . ?
N11 C13 H13C 109.5 . . ?
H13A C13 H13C 109.5 . . ?
H13B C13 H13C 109.5 . . ?
C11 C14 H14A 109.5 . . ?
C11 C14 H14B 109.5 . . ?
H14A C14 H14B 109.5 . . ?
C11 C14 H14C 109.5 . . ?
H14A C14 H14C 109.5 . . ?
H14B C14 H14C 109.5 . . ?

loop_
_geom_bond_atom_site_label_1
_geom_bond_atom_site_label_2
_geom_bond_distance
_geom_bond_site_symmetry_2
_geom_bond_publ_flag
Cu1 O1 1.9458(14) 12 ?
Cu1 O1 1.9458(14) . ?
Cu1 O2 1.9641(14) . ?
Cu1 O2 1.9641(14) 12 ?
Cu1 O11 2.103(2) . ?
Cu1 Cu1 2.6620(7) 9_565 ?
O1 C1 1.250(3) . ?
O2 C1 1.256(3) 4_565 ?
O3 C6 1.200(4) . ?
C1 O2 1.256(3) 4_565 ?
C1 C3 1.496(3) . ?
C2 C3 1.376(2) 7_544 ?
C2 C3 1.376(2) . ?
C2 H2 0.9500 . ?
C3 C4 1.399(3) . ?
C4 C5 1.375(3) . ?
C4 H4 0.9500 . ?
C5 C4 1.375(3) 7_544 ?
C5 N1 1.454(4) . ?
N1 C6 1.385(3) . ?
N1 C6 1.385(3) 7_544 ?
C6 C7 1.490(3) . ?
C7 C8 1.352(4) . ?
C7 C9 1.401(3) . ?
C8 C8 1.407(6) 11_565 ?
C8 H8 0.9500 . ?
C9 C7 1.401(3) 7_544 ?
C9 C9 1.415(6) 13_554 ?
O11 C11 1.165(5) 12 ?
O11 C11 1.165(5) . ?
N11 C11 1.295(13) . ?
N11 C13 1.47(2) . ?
N11 C12 1.482(13) . ?
C11 C14 1.547(8) . ?
C12 H12A 0.9800 . ?
C12 H12B 0.9800 . ?
C12 H12C 0.9800 . ?
C13 H13A 0.9800 . ?
C13 H13B 0.9800 . ?
C13 H13C 0.9800 . ?
C14 H14A 0.9800 . ?
C14 H14B 0.9800 . ?
C14 H14C 0.9800 . ?

loop_
_platon_squeeze_void_nr
_platon_squeeze_void_average_x
_platon_squeeze_void_average_y
_platon_squeeze_void_average_z
_platon_squeeze_void_volume
_platon_squeeze_void_count_electrons
_platon_squeeze_void_content
1 -0.016 0.250 0.250 1106 309 ' '
2 -0.023 0.750 -0.250 1106 309 ' '
